data_7126829
loop_
_publ_author_name
'Sundaravelu, Nallappan'
'Sekar, Govindasamy'

_publ_section_title
;
 Cu-Catalyzed one-pot synthesis of thiochromeno-quinolinone and
 thiochromeno-thioflavone via oxidative double hetero Michael addition
 using in situ generated nucleophiles.
;
_journal_issue 62
_journal_name_full 'Chemical communications (Cambridge, England)'
_journal_page_first 8826
_journal_page_last 8829
_journal_paper_doi 10.1039/d0cc03210g
_journal_volume 56
_journal_year 2020
_chemical_formula_sum 'C23 H16 O S2'
_chemical_formula_weight 372.48
_space_group_crystal_system monoclinic
_space_group_IT_number 14
_space_group_name_Hall '-P 2ybc'
_space_group_name_H-M_alt 'P 1 21/c 1'
_atom_sites_solution_hydrogens geom
_audit_creation_method SHELXL-2014/7
_audit_update_record
;
2020-03-17 deposited with the CCDC.	2020-06-18 downloaded from the CCDC.
;
_cell_angle_alpha 90
_cell_angle_beta 103.7030(14)
_cell_angle_gamma 90
_cell_formula_units_Z 4
_cell_length_a 11.1152(3)
_cell_length_b 12.7185(4)
_cell_length_c 12.9078(5)
_cell_measurement_reflns_used 5027
_cell_measurement_temperature 296(2)
_cell_measurement_theta_max 26.54
_cell_measurement_theta_min 2.47
_cell_volume 1772.82(10)
_computing_cell_refinement 'Bruker SAINT'
_computing_data_collection 'Bruker APEX2'
_computing_data_reduction 'Bruker SAINT'
_computing_molecular_graphics 'Bruker SHELXTL'
_computing_publication_material 'Bruker SHELXTL'
_computing_structure_refinement 'SHELXL-2014/7 (Sheldrick, 2014)'
_computing_structure_solution 'SHELXS-97 (Sheldrick 2008)'
_diffrn_ambient_temperature 296(2)
_diffrn_measured_fraction_theta_full 1.000
_diffrn_measured_fraction_theta_max 1.000
_diffrn_measurement_device_type 'Bruker APEX-II CCD'
_diffrn_measurement_method '\f and \w scans'
_diffrn_radiation_type MoK\a
_diffrn_radiation_wavelength 0.71073
_diffrn_reflns_av_R_equivalents 0.0264
_diffrn_reflns_av_unetI/netI 0.0249
_diffrn_reflns_Laue_measured_fraction_full 1.000
_diffrn_reflns_Laue_measured_fraction_max 1.000
_diffrn_reflns_limit_h_max 10
_diffrn_reflns_limit_h_min -13
_diffrn_reflns_limit_k_max 14
_diffrn_reflns_limit_k_min -15
_diffrn_reflns_limit_l_max 15
_diffrn_reflns_limit_l_min -15
_diffrn_reflns_number 13793
_diffrn_reflns_point_group_measured_fraction_full 1.000
_diffrn_reflns_point_group_measured_fraction_max 1.000
_diffrn_reflns_theta_full 24.999
_diffrn_reflns_theta_max 24.999
_diffrn_reflns_theta_min 1.886
_exptl_absorpt_coefficient_mu 0.309
_exptl_absorpt_correction_type none
_exptl_crystal_colour yellow
_exptl_crystal_density_diffrn 1.396
_exptl_crystal_description Block
_exptl_crystal_F_000 776
_exptl_crystal_size_max 0.250
_exptl_crystal_size_mid 0.220
_exptl_crystal_size_min 0.100
_refine_diff_density_max 0.185
_refine_diff_density_min -0.277
_refine_diff_density_rms 0.045
_refine_ls_extinction_method none
_refine_ls_goodness_of_fit_ref 0.988
_refine_ls_hydrogen_treatment constr
_refine_ls_matrix_type full
_refine_ls_number_parameters 236
_refine_ls_number_reflns 3124
_refine_ls_number_restraints 0
_refine_ls_restrained_S_all 0.988
_refine_ls_R_factor_all 0.0465
_refine_ls_R_factor_gt 0.0341
_refine_ls_shift/su_max 0.018
_refine_ls_shift/su_mean 0.000
_refine_ls_structure_factor_coef Fsqd
_refine_ls_weighting_details 'w=1/[\s^2^(Fo^2^)+(0.0321P)^2^+0.9607P] where P=(Fo^2^+2Fc^2^)/3'
_refine_ls_weighting_scheme calc
_refine_ls_wR_factor_gt 0.0757
_refine_ls_wR_factor_ref 0.0843
_reflns_Friedel_coverage 0.000
_reflns_number_gt 2490
_reflns_number_total 3124
_reflns_threshold_expression 'I > 2\s(I)'
_cod_data_source_file d0cc03210g2.cif
_cod_data_source_block 764
_cod_depositor_comments 'Adding full bibliography for 7126828--7126829.cif.'
_cod_original_sg_symbol_H-M 'P 21/c'
_cod_database_code 7126829
_shelx_shelxl_version_number 2014/7
_shelx_space_group_comment
; 
The symmetry employed for this shelxl refinement is uniquely defined 
by the following loop, which should always be used as a source of 
symmetry information in preference to the above space-group names. 
They are only intended as comments. 
;
_shelx_estimated_absorpt_t_min 0.927
_shelx_estimated_absorpt_t_max 0.970

loop_
_space_group_symop_operation_xyz
'x, y, z'
'-x, y+1/2, -z+1/2'
'-x, -y, -z'
'x, -y-1/2, z-1/2'

loop_
_atom_site_label
_atom_site_type_symbol
_atom_site_fract_x
_atom_site_fract_y
_atom_site_fract_z
_atom_site_U_iso_or_equiv
_atom_site_adp_type
_atom_site_occupancy
_atom_site_site_symmetry_order
_atom_site_calc_flag
_atom_site_refinement_flags_posn
_atom_site_refinement_flags_adp
_atom_site_refinement_flags_occupancy
_atom_site_disorder_assembly
_atom_site_disorder_group
C1 C 0.06517(17) 0.93307(14) -0.08912(15) 0.0362(4) Uani 1 1 d . . . . .
C2 C -0.03210(19) 0.95699(17) -0.17696(17) 0.0472(5) Uani 1 1 d . . . . .
H2 H -0.0977 0.9101 -0.1972 0.057 Uiso 1 1 calc R U . . .
C3 C -0.0322(2) 1.04819(18) -0.23341(18) 0.0560(6) Uani 1 1 d . . . . .
H3 H -0.0978 1.0628 -0.2912 0.067 Uiso 1 1 calc R U . . .
C4 C 0.0645(2) 1.11852(18) -0.20500(18) 0.0567(6) Uani 1 1 d . . . . .
H4 H 0.0644 1.1801 -0.2439 0.068 Uiso 1 1 calc R U . . .
C5 C 0.1605(2) 1.09760(16) -0.11948(18) 0.0505(5) Uani 1 1 d . . . . .
H5 H 0.2253 1.1454 -0.1001 0.061 Uiso 1 1 calc R U . . .
C6 C 0.16195(18) 1.00488(14) -0.06099(16) 0.0378(4) Uani 1 1 d . . . . .
C7 C 0.27039(17) 0.86235(14) 0.09209(15) 0.0357(4) Uani 1 1 d . . . . .
C8 C 0.37739(17) 0.82868(15) 0.17751(15) 0.0382(4) Uani 1 1 d . . . . .
C9 C 0.49288(18) 0.87796(17) 0.19295(16) 0.0457(5) Uani 1 1 d . . . . .
H9 H 0.5038 0.9307 0.1461 0.055 Uiso 1 1 calc R U . . .
C10 C 0.5909(2) 0.85032(19) 0.27571(18) 0.0551(6) Uani 1 1 d . . . . .
H10 H 0.6660 0.8857 0.2857 0.066 Uiso 1 1 calc R U . . .
C11 C 0.5770(2) 0.7702(2) 0.34350(19) 0.0586(6) Uani 1 1 d . . . . .
H11 H 0.6432 0.7509 0.3989 0.070 Uiso 1 1 calc R U . . .
C12 C 0.4659(2) 0.71871(17) 0.32971(17) 0.0531(6) Uani 1 1 d . . . . .
H12 H 0.4578 0.6641 0.3754 0.064 Uiso 1 1 calc R U . . .
C13 C 0.36475(19) 0.74740(16) 0.24778(15) 0.0423(5) Uani 1 1 d . . . . .
C14 C 0.15829(17) 0.69254(14) 0.09727(15) 0.0377(4) Uani 1 1 d . . . . .
H14 H 0.0696 0.6778 0.0861 0.045 Uiso 1 1 calc R U . . .
C15 C 0.16792(16) 0.80226(14) 0.05485(15) 0.0350(4) Uani 1 1 d . . . . .
C16 C 0.06265(17) 0.83271(15) -0.03223(16) 0.0382(4) Uani 1 1 d . . . . .
C17 C 0.20991(16) 0.60769(14) 0.03797(14) 0.0328(4) Uani 1 1 d . . . . .
C18 C 0.16381(17) 0.50562(14) 0.03549(16) 0.0380(4) Uani 1 1 d . . . . .
H18 H 0.1022 0.4904 0.0709 0.046 Uiso 1 1 calc R U . . .
C19 C 0.20809(17) 0.42715(15) -0.01855(16) 0.0414(5) Uani 1 1 d . . . . .
H19 H 0.1749 0.3599 -0.0200 0.050 Uiso 1 1 calc R U . . .
C20 C 0.30143(17) 0.44642(14) -0.07096(16) 0.0396(5) Uani 1 1 d . . . . .
C21 C 0.34878(18) 0.54738(15) -0.06690(16) 0.0404(5) Uani 1 1 d . . . . .
H21 H 0.4125 0.5619 -0.1002 0.048 Uiso 1 1 calc R U . . .
C22 C 0.30310(17) 0.62698(14) -0.01428(15) 0.0381(4) Uani 1 1 d . . . . .
H22 H 0.3354 0.6945 -0.0139 0.046 Uiso 1 1 calc R U . . .
C23 C 0.3496(2) 0.36192(17) -0.1321(2) 0.0600(6) Uani 1 1 d . . . . .
H23A H 0.4051 0.3170 -0.0832 0.090 Uiso 1 1 calc R U . . .
H23B H 0.3929 0.3937 -0.1802 0.090 Uiso 1 1 calc R U . . .
H23C H 0.2815 0.3212 -0.1720 0.090 Uiso 1 1 calc R U . . .
O1 O -0.02648(13) 0.77279(12) -0.05985(13) 0.0577(4) Uani 1 1 d . . . . .
S1 S 0.28918(5) 0.98779(4) 0.04520(5) 0.04672(16) Uani 1 1 d . . . . .
S2 S 0.22236(5) 0.68570(4) 0.24056(4) 0.05098(17) Uani 1 1 d . . . . .

loop_
_atom_site_aniso_label
_atom_site_aniso_U_11
_atom_site_aniso_U_22
_atom_site_aniso_U_33
_atom_site_aniso_U_23
_atom_site_aniso_U_13
_atom_site_aniso_U_12
C1 0.0381(10) 0.0387(10) 0.0328(10) -0.0066(8) 0.0106(8) 0.0056(8)
C2 0.0435(11) 0.0518(13) 0.0438(12) -0.0098(10) 0.0053(10) 0.0053(10)
C3 0.0611(14) 0.0598(15) 0.0420(13) 0.0018(11) 0.0023(11) 0.0188(12)
C4 0.0741(16) 0.0476(13) 0.0483(14) 0.0103(11) 0.0141(12) 0.0123(12)
C5 0.0611(13) 0.0402(12) 0.0510(14) 0.0026(10) 0.0146(11) -0.0011(10)
C6 0.0430(11) 0.0355(10) 0.0360(11) -0.0030(8) 0.0117(9) 0.0047(8)
C7 0.0390(10) 0.0354(10) 0.0345(11) -0.0025(8) 0.0123(9) 0.0010(8)
C8 0.0407(10) 0.0416(11) 0.0331(11) -0.0056(9) 0.0099(9) 0.0030(8)
C9 0.0435(11) 0.0530(12) 0.0400(12) -0.0047(10) 0.0084(10) 0.0005(9)
C10 0.0426(12) 0.0697(15) 0.0492(14) -0.0142(12) 0.0034(11) 0.0035(11)
C11 0.0573(14) 0.0683(16) 0.0428(13) -0.0114(12) -0.0033(11) 0.0158(12)
C12 0.0749(16) 0.0502(13) 0.0329(12) -0.0016(10) 0.0102(11) 0.0159(12)
C13 0.0540(12) 0.0441(11) 0.0298(11) -0.0056(9) 0.0124(9) 0.0061(9)
C14 0.0364(10) 0.0400(11) 0.0398(11) 0.0018(9) 0.0150(9) -0.0034(8)
C15 0.0364(10) 0.0356(10) 0.0358(11) -0.0027(8) 0.0140(8) 0.0002(8)
C16 0.0361(10) 0.0400(11) 0.0400(11) -0.0082(9) 0.0121(9) -0.0012(9)
C17 0.0313(9) 0.0336(10) 0.0330(10) 0.0034(8) 0.0065(8) -0.0017(8)
C18 0.0331(9) 0.0383(11) 0.0424(12) 0.0075(9) 0.0087(9) -0.0039(8)
C19 0.0402(11) 0.0291(10) 0.0516(13) 0.0046(9) 0.0043(10) -0.0053(8)
C20 0.0422(11) 0.0331(10) 0.0406(12) 0.0001(9) 0.0042(9) 0.0031(8)
C21 0.0417(11) 0.0398(11) 0.0433(12) 0.0014(9) 0.0172(9) -0.0009(9)
C22 0.0426(11) 0.0310(10) 0.0429(12) -0.0001(9) 0.0147(9) -0.0073(8)
C23 0.0676(15) 0.0447(13) 0.0702(16) -0.0102(12) 0.0215(13) 0.0023(11)
O1 0.0475(8) 0.0546(9) 0.0649(11) 0.0004(8) 0.0012(8) -0.0149(7)
S1 0.0470(3) 0.0377(3) 0.0502(3) 0.0027(2) 0.0011(2) -0.0083(2)
S2 0.0661(4) 0.0542(3) 0.0389(3) 0.0041(2) 0.0249(3) -0.0033(3)

loop_
_atom_type_symbol
_atom_type_description
_atom_type_scat_dispersion_real
_atom_type_scat_dispersion_imag
_atom_type_scat_source
C C 0.0033 0.0016 'International Tables Vol C Tables 4.2.6.8 and 6.1.1.4'
H H 0.0000 0.0000 'International Tables Vol C Tables 4.2.6.8 and 6.1.1.4'
O O 0.0106 0.0060 'International Tables Vol C Tables 4.2.6.8 and 6.1.1.4'
S S 0.1246 0.1234 'International Tables Vol C Tables 4.2.6.8 and 6.1.1.4'

loop_
_geom_angle_atom_site_label_1
_geom_angle_atom_site_label_2
_geom_angle_atom_site_label_3
_geom_angle
_geom_angle_site_symmetry_1
_geom_angle_site_symmetry_3
_geom_angle_publ_flag
C6 C1 C2 117.96(18) . . ?
C6 C1 C16 122.82(18) . . ?
C2 C1 C16 119.21(18) . . ?
C3 C2 C1 121.1(2) . . ?
C3 C2 H2 119.4 . . ?
C1 C2 H2 119.4 . . ?
C2 C3 C4 120.4(2) . . ?
C2 C3 H3 119.8 . . ?
C4 C3 H3 119.8 . . ?
C5 C4 C3 119.9(2) . . ?
C5 C4 H4 120.1 . . ?
C3 C4 H4 120.1 . . ?
C4 C5 C6 120.4(2) . . ?
C4 C5 H5 119.8 . . ?
C6 C5 H5 119.8 . . ?
C1 C6 C5 120.20(19) . . ?
C1 C6 S1 123.99(15) . . ?
C5 C6 S1 115.81(16) . . ?
C15 C7 C8 123.91(17) . . ?
C15 C7 S1 123.53(15) . . ?
C8 C7 S1 112.55(13) . . ?
C9 C8 C13 117.80(19) . . ?
C9 C8 C7 121.63(18) . . ?
C13 C8 C7 120.55(17) . . ?
C10 C9 C8 121.7(2) . . ?
C10 C9 H9 119.1 . . ?
C8 C9 H9 119.1 . . ?
C9 C10 C11 119.6(2) . . ?
C9 C10 H10 120.2 . . ?
C11 C10 H10 120.2 . . ?
C10 C11 C12 120.3(2) . . ?
C10 C11 H11 119.8 . . ?
C12 C11 H11 119.8 . . ?
C11 C12 C13 120.8(2) . . ?
C11 C12 H12 119.6 . . ?
C13 C12 H12 119.6 . . ?
C12 C13 C8 119.7(2) . . ?
C12 C13 S2 118.61(17) . . ?
C8 C13 S2 121.58(16) . . ?
C17 C14 C15 114.04(15) . . ?
C17 C14 S2 112.10(13) . . ?
C15 C14 S2 111.59(13) . . ?
C17 C14 H14 106.1 . . ?
C15 C14 H14 106.1 . . ?
S2 C14 H14 106.1 . . ?
C7 C15 C16 124.76(17) . . ?
C7 C15 C14 121.02(17) . . ?
C16 C15 C14 114.10(16) . . ?
O1 C16 C15 119.85(18) . . ?
O1 C16 C1 119.93(18) . . ?
C15 C16 C1 120.19(16) . . ?
C22 C17 C18 117.85(17) . . ?
C22 C17 C14 122.48(16) . . ?
C18 C17 C14 119.67(16) . . ?
C19 C18 C17 120.96(17) . . ?
C19 C18 H18 119.5 . . ?
C17 C18 H18 119.5 . . ?
C18 C19 C20 121.21(17) . . ?
C18 C19 H19 119.4 . . ?
C20 C19 H19 119.4 . . ?
C21 C20 C19 117.83(17) . . ?
C21 C20 C23 120.21(18) . . ?
C19 C20 C23 121.95(18) . . ?
C22 C21 C20 121.19(17) . . ?
C22 C21 H21 119.4 . . ?
C20 C21 H21 119.4 . . ?
C21 C22 C17 120.93(17) . . ?
C21 C22 H22 119.5 . . ?
C17 C22 H22 119.5 . . ?
C20 C23 H23A 109.5 . . ?
C20 C23 H23B 109.5 . . ?
H23A C23 H23B 109.5 . . ?
C20 C23 H23C 109.5 . . ?
H23A C23 H23C 109.5 . . ?
H23B C23 H23C 109.5 . . ?
C6 S1 C7 104.34(9) . . ?
C13 S2 C14 99.44(9) . . ?

loop_
_geom_bond_atom_site_label_1
_geom_bond_atom_site_label_2
_geom_bond_distance
_geom_bond_site_symmetry_2
_geom_bond_publ_flag
C1 C6 1.392(3) . ?
C1 C2 1.402(3) . ?
C1 C16 1.476(3) . ?
C2 C3 1.370(3) . ?
C2 H2 0.9300 . ?
C3 C4 1.379(3) . ?
C3 H3 0.9300 . ?
C4 C5 1.368(3) . ?
C4 H4 0.9300 . ?
C5 C6 1.398(3) . ?
C5 H5 0.9300 . ?
C6 S1 1.734(2) . ?
C7 C15 1.361(3) . ?
C7 C8 1.481(3) . ?
C7 S1 1.7364(19) . ?
C8 C9 1.400(3) . ?
C8 C13 1.404(3) . ?
C9 C10 1.379(3) . ?
C9 H9 0.9300 . ?
C10 C11 1.375(3) . ?
C10 H10 0.9300 . ?
C11 C12 1.372(3) . ?
C11 H11 0.9300 . ?
C12 C13 1.397(3) . ?
C12 H12 0.9300 . ?
C13 S2 1.749(2) . ?
C14 C17 1.513(3) . ?
C14 C15 1.512(3) . ?
C14 S2 1.820(2) . ?
C14 H14 0.9800 . ?
C15 C16 1.469(3) . ?
C16 O1 1.234(2) . ?
C17 C22 1.385(2) . ?
C17 C18 1.393(2) . ?
C18 C19 1.374(3) . ?
C18 H18 0.9300 . ?
C19 C20 1.388(3) . ?
C19 H19 0.9300 . ?
C20 C21 1.384(3) . ?
C20 C23 1.505(3) . ?
C21 C22 1.381(3) . ?
C21 H21 0.9300 . ?
C22 H22 0.9300 . ?
C23 H23A 0.9600 . ?
C23 H23B 0.9600 . ?
C23 H23C 0.9600 . ?

loop_
_geom_torsion_atom_site_label_1
_geom_torsion_atom_site_label_2
_geom_torsion_atom_site_label_3
_geom_torsion_atom_site_label_4
_geom_torsion
_geom_torsion_site_symmetry_1
_geom_torsion_site_symmetry_2
_geom_torsion_site_symmetry_3
_geom_torsion_site_symmetry_4
_geom_torsion_publ_flag
C6 C1 C2 C3 -0.1(3) . . . . ?
C16 C1 C2 C3 -178.61(18) . . . . ?
C1 C2 C3 C4 0.3(3) . . . . ?
C2 C3 C4 C5 -0.5(3) . . . . ?
C3 C4 C5 C6 0.5(3) . . . . ?
C2 C1 C6 C5 0.0(3) . . . . ?
C16 C1 C6 C5 178.51(17) . . . . ?
C2 C1 C6 S1 179.96(14) . . . . ?
C16 C1 C6 S1 -1.5(3) . . . . ?
C4 C5 C6 C1 -0.2(3) . . . . ?
C4 C5 C6 S1 179.81(17) . . . . ?
C15 C7 C8 C9 161.87(18) . . . . ?
S1 C7 C8 C9 -18.7(2) . . . . ?
C15 C7 C8 C13 -19.8(3) . . . . ?
S1 C7 C8 C13 159.58(15) . . . . ?
C13 C8 C9 C10 -1.7(3) . . . . ?
C7 C8 C9 C10 176.68(18) . . . . ?
C8 C9 C10 C11 2.0(3) . . . . ?
C9 C10 C11 C12 -0.7(3) . . . . ?
C10 C11 C12 C13 -0.8(3) . . . . ?
C11 C12 C13 C8 1.1(3) . . . . ?
C11 C12 C13 S2 -175.14(16) . . . . ?
C9 C8 C13 C12 0.1(3) . . . . ?
C7 C8 C13 C12 -178.24(17) . . . . ?
C9 C8 C13 S2 176.25(14) . . . . ?
C7 C8 C13 S2 -2.1(3) . . . . ?
C8 C7 C15 C16 -177.85(16) . . . . ?
S1 C7 C15 C16 2.8(3) . . . . ?
C8 C7 C15 C14 -2.0(3) . . . . ?
S1 C7 C15 C14 178.63(13) . . . . ?
C17 C14 C15 C7 -88.8(2) . . . . ?
S2 C14 C15 C7 39.5(2) . . . . ?
C17 C14 C15 C16 87.48(19) . . . . ?
S2 C14 C15 C16 -144.24(13) . . . . ?
C7 C15 C16 O1 -179.61(18) . . . . ?
C14 C15 C16 O1 4.3(2) . . . . ?
C7 C15 C16 C1 2.5(3) . . . . ?
C14 C15 C16 C1 -173.62(15) . . . . ?
C6 C1 C16 O1 178.99(18) . . . . ?
C2 C1 C16 O1 -2.5(3) . . . . ?
C6 C1 C16 C15 -3.1(3) . . . . ?
C2 C1 C16 C15 175.37(17) . . . . ?
C15 C14 C17 C22 27.4(3) . . . . ?
S2 C14 C17 C22 -100.59(18) . . . . ?
C15 C14 C17 C18 -153.01(17) . . . . ?
S2 C14 C17 C18 78.96(19) . . . . ?
C22 C17 C18 C19 -1.0(3) . . . . ?
C14 C17 C18 C19 179.39(17) . . . . ?
C17 C18 C19 C20 1.0(3) . . . . ?
C18 C19 C20 C21 0.1(3) . . . . ?
C18 C19 C20 C23 -178.9(2) . . . . ?
C19 C20 C21 C22 -1.3(3) . . . . ?
C23 C20 C21 C22 177.8(2) . . . . ?
C20 C21 C22 C17 1.3(3) . . . . ?
C18 C17 C22 C21 -0.1(3) . . . . ?
C14 C17 C22 C21 179.44(18) . . . . ?
C1 C6 S1 C7 5.49(18) . . . . ?
C5 C6 S1 C7 -174.57(15) . . . . ?
C15 C7 S1 C6 -6.09(18) . . . . ?
C8 C7 S1 C6 174.47(13) . . . . ?
C12 C13 S2 C14 -150.56(16) . . . . ?
C8 C13 S2 C14 33.26(17) . . . . ?
C17 C14 S2 C13 79.82(14) . . . . ?
C15 C14 S2 C13 -49.49(14) . . . . ?
